data_7041011
loop_
_publ_author_name
'Itazaki, Masumi'
'Tsuchida, Noriko'
'Shigesato, Yuka'
'Takano, Keiko'
'Nakazawa, Hiroshi'

_publ_section_title
;
 R/X exchange reactions in cis-[M(R)2{P(X)(NMeCH2)2}2] (M = Pd, Pt), via a
 phosphenium intermediate.
;
_journal_issue 48
_journal_name_full 'Dalton transactions (Cambridge, England : 2003)'
_journal_page_first 19216
_journal_page_last 19220
_journal_paper_doi 10.1039/c6dt02314b
_journal_volume 45
_journal_year 2016
_chemical_formula_moiety 'C22 H34 Cl2 N4 P2 Pt'
_chemical_formula_sum 'C22 H34 Cl2 N4 P2 Pt'
_chemical_formula_weight 682.46
_space_group_IT_number 14
_symmetry_cell_setting monoclinic
_symmetry_Int_Tables_number 14
_symmetry_space_group_name_Hall '-P 2ybc'
_symmetry_space_group_name_H-M 'P 1 21/c 1'
_audit_update_record
;
2014-12-26 deposited with the CCDC.
2016-10-18 downloaded from the CCDC.
;
_cell_angle_alpha 90.00
_cell_angle_beta 91.935(2)
_cell_angle_gamma 90.00
_cell_formula_units_Z 8
_cell_length_a 10.0497(4)
_cell_length_b 32.6793(15)
_cell_length_c 16.1968(7)
_cell_measurement_reflns_used 11773
_cell_measurement_temperature 200(2)
_cell_measurement_theta_max 27.4835
_cell_measurement_theta_min 4.0112
_cell_volume 5316.3(4)
_computing_cell_refinement CrystalClear
_computing_data_collection 'CrystalClear (Rigaku, 2001)'
_computing_molecular_graphics 'Ortep-3 for Windows (Farrugia, 1997)'
_computing_publication_material SHELXL97
_computing_structure_refinement 'SHELXL-97 (Sheldrick, 1997)'
_computing_structure_solution 'SIR97 (Altomare <i>et al.</i>,  1999)'
_diffrn_ambient_temperature 200(2)
_diffrn_detector_area_resol_mean 7.32
_diffrn_measured_fraction_theta_full 0.964
_diffrn_measured_fraction_theta_max 0.964
_diffrn_measurement_details
;
scan:
    Number of images: 600
               Slice: -80.0000 - 100.0000
         Image width: 0.3000
            Exp time: 5.0000
       Rotation axis: Phi
               Omega: 0.0000
                 Chi: 0.0000
                 Phi: 0.0000
                 XTD: 55.2284
              2theta: 24.7839
scan:
    Number of images: 200
               Slice: -15.0000 - 45.0000
         Image width: 0.3000
            Exp time: 5.0000
       Rotation axis: Omega
               Omega: 0.0000
                 Chi: 90.0000
                 Phi: 0.0000
                 XTD: 55.2284
              2theta: 24.7839
scan:
    Number of images: 200
               Slice: -15.0000 - 45.0000
         Image width: 0.3000
            Exp time: 5.0000
       Rotation axis: Omega
               Omega: 0.0000
                 Chi: 90.0000
                 Phi: 90.0000
                 XTD: 55.2284
              2theta: 24.7839
scan:
    Number of images: 200
               Slice: -15.0000 - 45.0000
         Image width: 0.3000
            Exp time: 5.0000
       Rotation axis: Omega
               Omega: 0.0000
                 Chi: 90.0000
                 Phi: 180.0000
                 XTD: 55.2284
              2theta: 24.7839
scan:
    Number of images: 200
               Slice: -15.0000 - 45.0000
         Image width: 0.3000
            Exp time: 5.0000
       Rotation axis: Omega
               Omega: 0.0000
                 Chi: 90.0000
                 Phi: 270.0000
                 XTD: 55.2284
              2theta: 24.7839

;
_diffrn_measurement_device 'Mercury CCD (2x2 bin mode)'
_diffrn_measurement_device_details 'AFC7: Eulerian 3-circle'
_diffrn_measurement_device_type 'Rigaku/MSC Mercury CCD'
_diffrn_measurement_method '\w or \f'
_diffrn_radiation_detector CCD
_diffrn_radiation_monochromator 'Graphite Monochromator'
_diffrn_radiation_source 'Rotating Anode'
_diffrn_radiation_type MoK\a
_diffrn_radiation_wavelength 0.71070
_diffrn_reflns_av_R_equivalents 0.0440
_diffrn_reflns_av_sigmaI/netI 0.0448
_diffrn_reflns_limit_h_max 8
_diffrn_reflns_limit_h_min -13
_diffrn_reflns_limit_k_max 29
_diffrn_reflns_limit_k_min -42
_diffrn_reflns_limit_l_max 20
_diffrn_reflns_limit_l_min -20
_diffrn_reflns_number 40696
_diffrn_reflns_theta_full 27.48
_diffrn_reflns_theta_max 27.48
_diffrn_reflns_theta_min 4.01
_diffrn_source_current 150.0000
_diffrn_source_power 7.5000
_diffrn_source_voltage 50.0000
_exptl_absorpt_coefficient_mu 5.617
_exptl_absorpt_correction_T_max 0.7292
_exptl_absorpt_correction_T_min 0.2240
_exptl_absorpt_correction_type multi-scan
_exptl_absorpt_process_details '(Jacobson, 1998)'
_exptl_crystal_colour Colorless
_exptl_crystal_density_diffrn 1.705
_exptl_crystal_density_method 'not measured'
_exptl_crystal_description Prism
_exptl_crystal_F_000 2688
_exptl_crystal_preparation 'mounted on a glass fiber with epoxy resin and placed in N2 stream at 200(2) K'
_exptl_crystal_size_max 0.38
_exptl_crystal_size_mid 0.07
_exptl_crystal_size_min 0.06
_refine_diff_density_max 0.696
_refine_diff_density_min -0.763
_refine_diff_density_rms 0.124
_refine_ls_extinction_method none
_refine_ls_goodness_of_fit_ref 1.191
_refine_ls_hydrogen_treatment constr
_refine_ls_matrix_type full
_refine_ls_number_parameters 571
_refine_ls_number_reflns 11745
_refine_ls_number_restraints 0
_refine_ls_restrained_S_all 1.191
_refine_ls_R_factor_all 0.0629
_refine_ls_R_factor_gt 0.0484
_refine_ls_shift/su_max 0.001
_refine_ls_shift/su_mean 0.000
_refine_ls_structure_factor_coef Fsqd
_refine_ls_weighting_details 'calc w=1/[\s^2^(Fo^2^)+(0.0000P)^2^+21.1525P] where P=(Fo^2^+2Fc^2^)/3'
_refine_ls_weighting_scheme calc
_refine_ls_wR_factor_gt 0.0668
_refine_ls_wR_factor_ref 0.0701
_reflns_number_gt 10334
_reflns_number_total 11745
_reflns_threshold_expression >2sigma(I)
_cod_data_source_file c6dt02314b2.cif
_cod_data_source_block SSY-325
_cod_depositor_comments
;
The following automatic conversions were performed:

'_exptl_absorpt_correction_type' value 'Multi-scan' changed to
'multi-scan' according to
/usr/data/users/saulius/crontab/automatic-downloads/rss-feeds/RSC/lib/dictionaries/cif_core.dic
dictionary named 'cif_core.dic' version 2.4.2 from 2011-04-26.

Automatic conversion script
Id: cif_fix_values 4268 2015-11-12 08:31:59Z antanas 

 Adding full bibliography for 7041008--7041013.cif.
;
_cod_original_sg_symbol_H-M P21/c
_cod_database_code 7041011

loop_
_symmetry_equiv_pos_as_xyz
'x, y, z'
'-x, y+1/2, -z+1/2'
'-x, -y, -z'
'x, -y-1/2, z-1/2'

loop_
_atom_site_label
_atom_site_type_symbol
_atom_site_fract_x
_atom_site_fract_y
_atom_site_fract_z
_atom_site_U_iso_or_equiv
_atom_site_adp_type
_atom_site_occupancy
_atom_site_symmetry_multiplicity
_atom_site_calc_flag
_atom_site_refinement_flags
Pt1 Pt 0.906858(18) 0.081547(7) 0.673268(14) 0.02263(6) Uani 1 1 d .
Cl1 Cl 0.84049(13) 0.14837(4) 0.63343(10) 0.0361(4) Uani 1 1 d .
Cl2 Cl 1.13217(12) 0.10156(5) 0.66061(10) 0.0378(4) Uani 1 1 d .
P1 P 0.68997(12) 0.06853(5) 0.67523(10) 0.0244(3) Uani 1 1 d .
P2 P 0.98749(13) 0.02213(5) 0.71971(10) 0.0274(3) Uani 1 1 d .
N1 N 0.6073(4) 0.08623(17) 0.7546(3) 0.0362(12) Uani 1 1 d .
N2 N 0.6346(4) 0.02086(15) 0.6868(3) 0.0324(12) Uani 1 1 d .
N3 N 0.8851(5) -0.01400(16) 0.7537(4) 0.0414(14) Uani 1 1 d .
N4 N 1.0566(5) -0.00941(17) 0.6535(4) 0.0436(14) Uani 1 1 d .
C1 C 0.5152(6) 0.0566(2) 0.7879(5) 0.051(2) Uani 1 1 d .
H1A H 0.4263 0.0691 0.7939 0.062 Uiso 1 1 calc R
H1B H 0.5480 0.0470 0.8429 0.062 Uiso 1 1 calc R
C2 C 0.5068(6) 0.0211(2) 0.7273(5) 0.051(2) Uani 1 1 d .
H2A H 0.4927 -0.0050 0.7567 0.062 Uiso 1 1 calc R
H2B H 0.4326 0.0252 0.6864 0.062 Uiso 1 1 calc R
C3 C 0.6276(8) 0.1241(2) 0.7972(5) 0.060(2) Uani 1 1 d .
H3A H 0.5438 0.1395 0.7970 0.090 Uiso 1 1 calc R
H3B H 0.6953 0.1402 0.7696 0.090 Uiso 1 1 calc R
H3C H 0.6575 0.1187 0.8544 0.090 Uiso 1 1 calc R
C4 C 0.6476(7) -0.0083(2) 0.6205(5) 0.0474(18) Uani 1 1 d .
H4A H 0.6409 -0.0361 0.6424 0.071 Uiso 1 1 calc R
H4B H 0.7342 -0.0047 0.5954 0.071 Uiso 1 1 calc R
H4C H 0.5764 -0.0037 0.5786 0.071 Uiso 1 1 calc R
C5 C 0.6049(5) 0.08695(17) 0.5814(4) 0.0233(12) Uani 1 1 d .
C6 C 0.6646(5) 0.08609(18) 0.5057(4) 0.0270(13) Uani 1 1 d .
H6A H 0.7552 0.0781 0.5029 0.032 Uiso 1 1 calc R
C7 C 0.5945(5) 0.09672(18) 0.4340(4) 0.0308(14) Uani 1 1 d .
H7A H 0.6368 0.0953 0.3825 0.037 Uiso 1 1 calc R
C8 C 0.4618(5) 0.10954(18) 0.4365(4) 0.0283(13) Uani 1 1 d .
C9 C 0.4018(5) 0.10979(18) 0.5125(4) 0.0292(13) Uani 1 1 d .
H9A H 0.3112 0.1178 0.5154 0.035 Uiso 1 1 calc R
C10 C 0.4709(5) 0.09865(18) 0.5840(4) 0.0275(13) Uani 1 1 d .
H10A H 0.4276 0.0989 0.6352 0.033 Uiso 1 1 calc R
C11 C 0.3867(6) 0.1233(2) 0.3595(4) 0.0414(16) Uani 1 1 d .
H11A H 0.2942 0.1139 0.3612 0.062 Uiso 1 1 calc R
H11B H 0.4284 0.1116 0.3110 0.062 Uiso 1 1 calc R
H11C H 0.3887 0.1532 0.3561 0.062 Uiso 1 1 calc R
C12 C 0.9386(7) -0.0545(2) 0.7405(6) 0.061(2) Uani 1 1 d .
H12A H 0.8660 -0.0749 0.7354 0.073 Uiso 1 1 calc R
H12B H 0.9995 -0.0625 0.7871 0.073 Uiso 1 1 calc R
C13 C 1.0126(7) -0.0519(2) 0.6616(6) 0.064(3) Uani 1 1 d .
H13A H 1.0902 -0.0706 0.6637 0.077 Uiso 1 1 calc R
H13B H 0.9536 -0.0597 0.6140 0.077 Uiso 1 1 calc R
C14 C 0.8204(7) -0.0086(3) 0.8317(5) 0.058(2) Uani 1 1 d .
H14A H 0.7420 -0.0264 0.8331 0.087 Uiso 1 1 calc R
H14B H 0.7930 0.0200 0.8374 0.087 Uiso 1 1 calc R
H14C H 0.8827 -0.0159 0.8772 0.087 Uiso 1 1 calc R
C15 C 1.1438(7) 0.0013(3) 0.5879(5) 0.063(2) Uani 1 1 d .
H15A H 1.2310 -0.0115 0.5982 0.094 Uiso 1 1 calc R
H15B H 1.1542 0.0311 0.5858 0.094 Uiso 1 1 calc R
H15C H 1.1054 -0.0085 0.5351 0.094 Uiso 1 1 calc R
C16 C 1.1068(5) 0.03118(18) 0.8048(4) 0.0254(12) Uani 1 1 d .
C17 C 1.2043(5) 0.00161(17) 0.8232(4) 0.0262(13) Uani 1 1 d .
H17A H 1.2125 -0.0216 0.7884 0.031 Uiso 1 1 calc R
C18 C 1.2885(5) 0.00614(18) 0.8918(4) 0.0292(13) Uani 1 1 d .
H18A H 1.3533 -0.0143 0.9042 0.035 Uiso 1 1 calc R
C19 C 1.2799(5) 0.04011(18) 0.9429(4) 0.0279(13) Uani 1 1 d .
C20 C 1.1809(5) 0.06856(19) 0.9260(4) 0.0307(13) Uani 1 1 d .
H20A H 1.1712 0.0914 0.9616 0.037 Uiso 1 1 calc R
C21 C 1.0952(5) 0.06407(19) 0.8573(4) 0.0334(14) Uani 1 1 d .
H21A H 1.0278 0.0839 0.8464 0.040 Uiso 1 1 calc R
C22 C 1.3805(6) 0.0465(2) 1.0131(4) 0.0410(16) Uani 1 1 d .
H22A H 1.4634 0.0571 0.9913 0.062 Uiso 1 1 calc R
H22B H 1.3981 0.0203 1.0411 0.062 Uiso 1 1 calc R
H22C H 1.3452 0.0661 1.0525 0.062 Uiso 1 1 calc R
Pt2 Pt 0.539396(18) 0.344598(7) 0.620433(14) 0.02219(6) Uani 1 1 d .
Cl3 Cl 0.30931(12) 0.35919(5) 0.63559(9) 0.0327(3) Uani 1 1 d .
Cl4 Cl 0.59086(13) 0.40860(4) 0.68254(10) 0.0308(3) Uani 1 1 d .
P3 P 0.46949(13) 0.28576(5) 0.56474(10) 0.0259(3) Uani 1 1 d .
P4 P 0.75861(13) 0.33516(5) 0.61619(10) 0.0283(3) Uani 1 1 d .
N5 N 0.4143(5) 0.25097(16) 0.6296(3) 0.0383(13) Uani 1 1 d .
N6 N 0.5733(5) 0.25315(16) 0.5203(3) 0.0365(13) Uani 1 1 d .
N7 N 0.8176(5) 0.29136(17) 0.5808(4) 0.0455(15) Uani 1 1 d .
N8 N 0.8444(5) 0.36313(19) 0.5505(3) 0.0419(14) Uani 1 1 d .
C23 C 0.4743(8) 0.2105(2) 0.6182(5) 0.058(2) Uani 1 1 d .
H23A H 0.4062 0.1887 0.6223 0.069 Uiso 1 1 calc R
H23B H 0.5454 0.2055 0.6607 0.069 Uiso 1 1 calc R
C24 C 0.5309(7) 0.2107(2) 0.5334(5) 0.056(2) Uani 1 1 d .
H24A H 0.6075 0.1917 0.5308 0.067 Uiso 1 1 calc R
H24B H 0.4626 0.2025 0.4912 0.067 Uiso 1 1 calc R
C25 C 0.3722(10) 0.2604(3) 0.7116(5) 0.078(3) Uani 1 1 d .
H25A H 0.3239 0.2369 0.7337 0.117 Uiso 1 1 calc R
H25B H 0.3136 0.2844 0.7095 0.117 Uiso 1 1 calc R
H25C H 0.4504 0.2662 0.7475 0.117 Uiso 1 1 calc R
C26 C 0.6233(7) 0.2624(2) 0.4391(5) 0.052(2) Uani 1 1 d .
H26A H 0.7042 0.2465 0.4304 0.078 Uiso 1 1 calc R
H26B H 0.6437 0.2916 0.4356 0.078 Uiso 1 1 calc R
H26C H 0.5555 0.2552 0.3966 0.078 Uiso 1 1 calc R
C27 C 0.3408(5) 0.29381(18) 0.4850(4) 0.0262(12) Uani 1 1 d .
C28 C 0.3418(5) 0.32745(18) 0.4336(4) 0.0302(13) Uani 1 1 d .
H28A H 0.4034 0.3489 0.4451 0.036 Uiso 1 1 calc R
C29 C 0.2548(6) 0.3307(2) 0.3656(4) 0.0362(15) Uani 1 1 d .
H29A H 0.2578 0.3541 0.3309 0.043 Uiso 1 1 calc R
C30 C 0.1638(6) 0.2999(2) 0.3485(4) 0.0388(16) Uani 1 1 d .
C31 C 0.1629(6) 0.2659(2) 0.3989(4) 0.0388(16) Uani 1 1 d .
H31A H 0.1020 0.2443 0.3868 0.047 Uiso 1 1 calc R
C32 C 0.2502(5) 0.26269(19) 0.4677(4) 0.0336(14) Uani 1 1 d .
H32A H 0.2475 0.2393 0.5024 0.040 Uiso 1 1 calc R
C33 C 0.0660(7) 0.3033(3) 0.2757(5) 0.064(2) Uani 1 1 d .
H33A H 0.1062 0.2920 0.2264 0.096 Uiso 1 1 calc R
H33B H 0.0433 0.3321 0.2663 0.096 Uiso 1 1 calc R
H33C H -0.0149 0.2879 0.2875 0.096 Uiso 1 1 calc R
C34 C 0.9352(7) 0.2976(3) 0.5310(7) 0.077(3) Uani 1 1 d .
H34A H 0.9394 0.2764 0.4873 0.092 Uiso 1 1 calc R
H34B H 1.0176 0.2961 0.5661 0.092 Uiso 1 1 calc R
C35 C 0.9200(8) 0.3390(3) 0.4935(6) 0.078(3) Uani 1 1 d .
H35A H 1.0083 0.3516 0.4856 0.094 Uiso 1 1 calc R
H35B H 0.8722 0.3372 0.4392 0.094 Uiso 1 1 calc R
C36 C 0.8198(8) 0.2557(2) 0.6329(6) 0.072(3) Uani 1 1 d .
H36A H 0.8203 0.2310 0.5986 0.108 Uiso 1 1 calc R
H36B H 0.7407 0.2556 0.6667 0.108 Uiso 1 1 calc R
H36C H 0.9000 0.2562 0.6691 0.108 Uiso 1 1 calc R
C37 C 0.8214(8) 0.4058(2) 0.5309(5) 0.061(2) Uani 1 1 d .
H37A H 0.9070 0.4198 0.5262 0.092 Uiso 1 1 calc R
H37B H 0.7711 0.4186 0.5749 0.092 Uiso 1 1 calc R
H37C H 0.7705 0.4079 0.4784 0.092 Uiso 1 1 calc R
C38 C 0.8370(5) 0.34035(17) 0.7183(4) 0.0273(13) Uani 1 1 d .
C39 C 0.9762(5) 0.3425(2) 0.7244(4) 0.0343(15) Uani 1 1 d .
H39A H 1.0254 0.3454 0.6756 0.041 Uiso 1 1 calc R
C40 C 1.0426(5) 0.34052(19) 0.7997(4) 0.0356(15) Uani 1 1 d .
H40A H 1.1371 0.3416 0.8020 0.043 Uiso 1 1 calc R
C41 C 0.9748(5) 0.33694(18) 0.8733(4) 0.0333(14) Uani 1 1 d .
C42 C 0.8359(5) 0.3342(2) 0.8670(4) 0.0372(15) Uani 1 1 d .
H42A H 0.7866 0.3313 0.9157 0.045 Uiso 1 1 calc R
C43 C 0.7689(5) 0.3359(2) 0.7903(4) 0.0358(15) Uani 1 1 d .
H43A H 0.6745 0.3338 0.7875 0.043 Uiso 1 1 calc R
C44 C 1.0477(6) 0.3366(2) 0.9558(4) 0.0462(18) Uani 1 1 d .
H44A H 1.1429 0.3322 0.9479 0.069 Uiso 1 1 calc R
H44B H 1.0129 0.3145 0.9898 0.069 Uiso 1 1 calc R
H44C H 1.0349 0.3629 0.9835 0.069 Uiso 1 1 calc R

loop_
_atom_site_aniso_label
_atom_site_aniso_U_11
_atom_site_aniso_U_22
_atom_site_aniso_U_33
_atom_site_aniso_U_23
_atom_site_aniso_U_13
_atom_site_aniso_U_12
Pt1 0.01959(9) 0.02113(11) 0.02703(12) 0.00316(10) -0.00145(8) 0.00068(8)
Cl1 0.0335(7) 0.0226(8) 0.0514(10) 0.0083(7) -0.0115(6) -0.0011(6)
Cl2 0.0216(6) 0.0470(10) 0.0450(10) 0.0117(8) 0.0046(6) -0.0027(6)
P1 0.0195(6) 0.0247(8) 0.0289(8) 0.0016(7) -0.0004(6) 0.0004(5)
P2 0.0263(7) 0.0226(8) 0.0328(9) 0.0010(7) -0.0046(6) 0.0042(6)
N1 0.033(2) 0.043(3) 0.032(3) -0.003(3) 0.007(2) 0.000(2)
N2 0.027(2) 0.028(3) 0.042(3) 0.004(2) 0.000(2) -0.008(2)
N3 0.039(3) 0.025(3) 0.059(4) 0.009(3) -0.009(3) -0.003(2)
N4 0.048(3) 0.034(3) 0.048(4) -0.009(3) -0.006(3) 0.009(3)
C1 0.041(3) 0.061(5) 0.053(5) 0.024(4) 0.016(3) 0.002(3)
C2 0.032(3) 0.051(5) 0.071(6) 0.021(4) 0.004(3) -0.010(3)
C3 0.089(6) 0.049(5) 0.044(5) -0.014(4) 0.021(4) -0.002(4)
C4 0.051(4) 0.027(4) 0.063(5) -0.009(4) -0.012(3) -0.009(3)
C5 0.020(2) 0.019(3) 0.031(3) -0.002(2) -0.001(2) -0.002(2)
C6 0.023(2) 0.029(3) 0.029(3) -0.002(3) 0.000(2) 0.000(2)
C7 0.030(3) 0.033(4) 0.029(3) -0.007(3) -0.001(2) -0.001(2)
C8 0.033(3) 0.022(3) 0.030(3) 0.001(3) -0.011(2) -0.004(2)
C9 0.020(2) 0.030(3) 0.037(4) -0.003(3) -0.002(2) 0.007(2)
C10 0.022(2) 0.035(4) 0.026(3) 0.006(3) 0.004(2) 0.003(2)
C11 0.045(3) 0.045(4) 0.034(4) 0.008(3) -0.008(3) 0.010(3)
C12 0.052(4) 0.031(4) 0.098(7) 0.012(4) -0.027(4) -0.001(3)
C13 0.048(4) 0.037(5) 0.105(8) -0.026(5) -0.021(4) 0.011(3)
C14 0.053(4) 0.065(6) 0.055(5) 0.031(4) -0.008(4) -0.012(4)
C15 0.049(4) 0.083(7) 0.057(5) -0.031(5) 0.004(4) 0.018(4)
C16 0.024(2) 0.026(3) 0.026(3) 0.002(3) 0.000(2) 0.003(2)
C17 0.024(2) 0.021(3) 0.034(3) -0.005(3) -0.002(2) 0.004(2)
C18 0.025(3) 0.027(3) 0.035(4) 0.005(3) 0.001(2) 0.006(2)
C19 0.031(3) 0.025(3) 0.028(3) 0.000(3) 0.002(2) 0.000(2)
C20 0.036(3) 0.026(3) 0.030(3) 0.000(3) 0.007(3) 0.007(2)
C21 0.029(3) 0.028(3) 0.043(4) 0.004(3) 0.000(3) 0.010(2)
C22 0.041(3) 0.048(4) 0.034(4) -0.003(3) -0.006(3) 0.000(3)
Pt2 0.02045(9) 0.01932(11) 0.02667(12) -0.00059(10) -0.00098(8) -0.00053(8)
Cl3 0.0220(6) 0.0412(9) 0.0349(9) -0.0055(7) 0.0024(6) 0.0009(6)
Cl4 0.0317(6) 0.0223(8) 0.0384(9) -0.0046(6) -0.0011(6) -0.0023(5)
P3 0.0288(7) 0.0207(8) 0.0279(8) 0.0003(6) -0.0042(6) -0.0028(6)
P4 0.0212(6) 0.0251(9) 0.0384(9) -0.0047(7) -0.0010(6) 0.0011(6)
N5 0.055(3) 0.025(3) 0.034(3) 0.009(2) -0.005(3) -0.009(2)
N6 0.042(3) 0.025(3) 0.042(3) -0.005(3) -0.005(2) 0.001(2)
N7 0.032(3) 0.031(3) 0.073(4) -0.017(3) -0.006(3) 0.008(2)
N8 0.031(2) 0.056(4) 0.040(3) -0.005(3) 0.014(2) 0.000(2)
C23 0.075(5) 0.027(4) 0.071(6) 0.017(4) -0.010(4) -0.006(4)
C24 0.064(4) 0.024(4) 0.080(6) -0.011(4) -0.012(4) 0.004(3)
C25 0.122(8) 0.067(7) 0.045(5) 0.018(5) 0.016(5) -0.019(5)
C26 0.047(4) 0.051(5) 0.058(5) -0.022(4) 0.001(3) 0.007(3)
C27 0.027(3) 0.025(3) 0.027(3) -0.002(3) 0.000(2) -0.004(2)
C28 0.033(3) 0.023(3) 0.034(4) -0.003(3) -0.003(2) -0.003(2)
C29 0.048(3) 0.032(4) 0.029(4) 0.001(3) -0.006(3) 0.003(3)
C30 0.040(3) 0.041(4) 0.035(4) -0.005(3) -0.011(3) 0.009(3)
C31 0.035(3) 0.039(4) 0.043(4) -0.014(3) -0.003(3) -0.008(3)
C32 0.037(3) 0.029(4) 0.035(4) 0.000(3) -0.003(3) -0.005(3)
C33 0.065(5) 0.063(6) 0.061(6) 0.001(5) -0.035(4) -0.002(4)
C34 0.032(4) 0.073(7) 0.126(9) -0.055(6) 0.016(4) 0.001(4)
C35 0.066(5) 0.092(8) 0.080(7) -0.034(6) 0.047(5) -0.025(5)
C36 0.067(5) 0.028(4) 0.117(8) -0.002(5) -0.040(5) 0.016(4)
C37 0.072(5) 0.058(6) 0.056(5) 0.008(4) 0.020(4) -0.014(4)
C38 0.025(2) 0.017(3) 0.040(4) -0.001(3) -0.001(2) -0.001(2)
C39 0.019(2) 0.041(4) 0.043(4) 0.000(3) 0.002(2) -0.007(2)
C40 0.022(2) 0.036(4) 0.049(4) -0.008(3) -0.005(3) -0.002(2)
C41 0.032(3) 0.023(3) 0.045(4) -0.002(3) -0.006(3) 0.002(2)
C42 0.032(3) 0.037(4) 0.043(4) 0.003(3) 0.009(3) 0.000(3)
C43 0.020(2) 0.039(4) 0.048(4) 0.004(3) -0.002(3) -0.001(2)
C44 0.045(4) 0.049(5) 0.044(4) -0.009(4) -0.008(3) -0.002(3)

loop_
_atom_type_symbol
_atom_type_description
_atom_type_scat_dispersion_real
_atom_type_scat_dispersion_imag
_atom_type_scat_source
C C 0.0033 0.0016 'International Tables Vol C Tables 4.2.6.8 and 6.1.1.4'
H H 0.0000 0.0000 'International Tables Vol C Tables 4.2.6.8 and 6.1.1.4'
N N 0.0061 0.0033 'International Tables Vol C Tables 4.2.6.8 and 6.1.1.4'
P P 0.1023 0.0942 'International Tables Vol C Tables 4.2.6.8 and 6.1.1.4'
Cl Cl 0.1484 0.1585 'International Tables Vol C Tables 4.2.6.8 and 6.1.1.4'
Pt Pt -1.7033 8.3905 'International Tables Vol C Tables 4.2.6.8 and 6.1.1.4'

loop_
_geom_angle_atom_site_label_1
_geom_angle_atom_site_label_2
_geom_angle_atom_site_label_3
_geom_angle
P1 Pt1 P2 100.04(5)
P1 Pt1 Cl1 85.01(5)
P2 Pt1 Cl1 173.41(5)
P1 Pt1 Cl2 173.50(6)
P2 Pt1 Cl2 86.10(5)
Cl1 Pt1 Cl2 89.03(5)
N1 P1 N2 93.5(3)
N1 P1 C5 107.4(3)
N2 P1 C5 104.7(2)
N1 P1 Pt1 117.49(18)
N2 P1 Pt1 120.80(17)
C5 P1 Pt1 110.97(17)
N4 P2 N3 92.9(3)
N4 P2 C16 108.1(3)
N3 P2 C16 105.2(3)
N4 P2 Pt1 118.7(2)
N3 P2 Pt1 120.42(18)
C16 P2 Pt1 109.70(19)
C3 N1 C1 118.6(6)
C3 N1 P1 127.6(5)
C1 N1 P1 113.4(5)
C4 N2 C2 116.1(5)
C4 N2 P1 119.5(4)
C2 N2 P1 110.3(4)
C12 N3 C14 114.7(6)
C12 N3 P2 111.2(5)
C14 N3 P2 120.0(5)
C15 N4 C13 119.2(6)
C15 N4 P2 127.2(5)
C13 N4 P2 113.4(5)
N1 C1 C2 106.8(6)
N1 C1 H1A 110.4
C2 C1 H1A 110.4
N1 C1 H1B 110.4
C2 C1 H1B 110.4
H1A C1 H1B 108.6
N2 C2 C1 105.3(5)
N2 C2 H2A 110.7
C1 C2 H2A 110.7
N2 C2 H2B 110.7
C1 C2 H2B 110.7
H2A C2 H2B 108.8
N1 C3 H3A 109.5
N1 C3 H3B 109.5
H3A C3 H3B 109.5
N1 C3 H3C 109.5
H3A C3 H3C 109.5
H3B C3 H3C 109.5
N2 C4 H4A 109.5
N2 C4 H4B 109.5
H4A C4 H4B 109.5
N2 C4 H4C 109.5
H4A C4 H4C 109.5
H4B C4 H4C 109.5
C6 C5 C10 118.5(5)
C6 C5 P1 121.8(4)
C10 C5 P1 119.3(4)
C7 C6 C5 121.0(5)
C7 C6 H6A 119.5
C5 C6 H6A 119.5
C6 C7 C8 120.7(6)
C6 C7 H7A 119.7
C8 C7 H7A 119.7
C9 C8 C7 118.0(5)
C9 C8 C11 120.9(5)
C7 C8 C11 121.1(6)
C10 C9 C8 121.4(5)
C10 C9 H9A 119.3
C8 C9 H9A 119.3
C9 C10 C5 120.3(5)
C9 C10 H10A 119.9
C5 C10 H10A 119.9
C8 C11 H11A 109.5
C8 C11 H11B 109.5
H11A C11 H11B 109.5
C8 C11 H11C 109.5
H11A C11 H11C 109.5
H11B C11 H11C 109.5
N3 C12 C13 105.7(6)
N3 C12 H12A 110.6
C13 C12 H12A 110.6
N3 C12 H12B 110.6
C13 C12 H12B 110.6
H12A C12 H12B 108.7
N4 C13 C12 106.8(6)
N4 C13 H13A 110.4
C12 C13 H13A 110.4
N4 C13 H13B 110.4
C12 C13 H13B 110.4
H13A C13 H13B 108.6
N3 C14 H14A 109.5
N3 C14 H14B 109.5
H14A C14 H14B 109.5
N3 C14 H14C 109.5
H14A C14 H14C 109.5
H14B C14 H14C 109.5
N4 C15 H15A 109.5
N4 C15 H15B 109.5
H15A C15 H15B 109.5
N4 C15 H15C 109.5
H15A C15 H15C 109.5
H15B C15 H15C 109.5
C21 C16 C17 118.7(5)
C21 C16 P2 121.8(4)
C17 C16 P2 119.2(4)
C18 C17 C16 120.1(5)
C18 C17 H17A 119.9
C16 C17 H17A 119.9
C17 C18 C19 121.1(5)
C17 C18 H18A 119.5
C19 C18 H18A 119.5
C20 C19 C18 118.5(5)
C20 C19 C22 121.0(6)
C18 C19 C22 120.4(5)
C19 C20 C21 120.6(6)
C19 C20 H20A 119.7
C21 C20 H20A 119.7
C16 C21 C20 120.8(5)
C16 C21 H21A 119.6
C20 C21 H21A 119.6
C19 C22 H22A 109.5
C19 C22 H22B 109.5
H22A C22 H22B 109.5
C19 C22 H22C 109.5
H22A C22 H22C 109.5
H22B C22 H22C 109.5
P3 Pt2 P4 99.59(5)
P3 Pt2 Cl4 174.18(5)
P4 Pt2 Cl4 86.19(5)
P3 Pt2 Cl3 85.44(5)
P4 Pt2 Cl3 174.48(6)
Cl4 Pt2 Cl3 88.75(5)
N5 P3 N6 93.6(3)
N5 P3 C27 107.7(3)
N6 P3 C27 103.1(3)
N5 P3 Pt2 116.3(2)
N6 P3 Pt2 122.13(18)
C27 P3 Pt2 111.74(19)
N7 P4 N8 93.1(3)
N7 P4 C38 104.3(3)
N8 P4 C38 108.2(3)
N7 P4 Pt2 119.69(19)
N8 P4 Pt2 118.5(2)
C38 P4 Pt2 110.98(18)
C25 N5 C23 116.3(6)
C25 N5 P3 123.6(5)
C23 N5 P3 113.0(5)
C26 N6 C24 115.9(6)
C26 N6 P3 119.8(5)
C24 N6 P3 110.6(5)
C36 N7 C34 115.9(6)
C36 N7 P4 119.6(6)
C34 N7 P4 112.0(5)
C37 N8 C35 117.9(7)
C37 N8 P4 126.0(5)
C35 N8 P4 113.7(5)
N5 C23 C24 106.3(6)
N5 C23 H23A 110.5
C24 C23 H23A 110.5
N5 C23 H23B 110.5
C24 C23 H23B 110.5
H23A C23 H23B 108.7
N6 C24 C23 104.9(6)
N6 C24 H24A 110.8
C23 C24 H24A 110.8
N6 C24 H24B 110.8
C23 C24 H24B 110.8
H24A C24 H24B 108.8
N5 C25 H25A 109.5
N5 C25 H25B 109.5
H25A C25 H25B 109.5
N5 C25 H25C 109.5
H25A C25 H25C 109.5
H25B C25 H25C 109.5
N6 C26 H26A 109.5
N6 C26 H26B 109.5
H26A C26 H26B 109.5
N6 C26 H26C 109.5
H26A C26 H26C 109.5
H26B C26 H26C 109.5
C28 C27 C32 118.7(5)
C28 C27 P3 121.7(4)
C32 C27 P3 119.0(5)
C27 C28 C29 121.5(5)
C27 C28 H28A 119.2
C29 C28 H28A 119.2
C30 C29 C28 120.0(6)
C30 C29 H29A 120.0
C28 C29 H29A 120.0
C31 C30 C29 119.0(6)
C31 C30 C33 120.2(6)
C29 C30 C33 120.8(7)
C30 C31 C32 121.1(6)
C30 C31 H31A 119.5
C32 C31 H31A 119.5
C27 C32 C31 119.7(6)
C27 C32 H32A 120.1
C31 C32 H32A 120.1
C30 C33 H33A 109.5
C30 C33 H33B 109.5
H33A C33 H33B 109.5
C30 C33 H33C 109.5
H33A C33 H33C 109.5
H33B C33 H33C 109.5
N7 C34 C35 106.0(6)
N7 C34 H34A 110.5
C35 C34 H34A 110.5
N7 C34 H34B 110.5
C35 C34 H34B 110.5
H34A C34 H34B 108.7
N8 C35 C34 106.5(7)
N8 C35 H35A 110.4
C34 C35 H35A 110.4
N8 C35 H35B 110.4
C34 C35 H35B 110.4
H35A C35 H35B 108.6
N7 C36 H36A 109.5
N7 C36 H36B 109.5
H36A C36 H36B 109.5
N7 C36 H36C 109.5
H36A C36 H36C 109.5
H36B C36 H36C 109.5
N8 C37 H37A 109.5
N8 C37 H37B 109.5
H37A C37 H37B 109.5
N8 C37 H37C 109.5
H37A C37 H37C 109.5
H37B C37 H37C 109.5
C43 C38 C39 118.0(5)
C43 C38 P4 123.2(4)
C39 C38 P4 118.0(5)
C40 C39 C38 120.9(6)
C40 C39 H39A 119.6
C38 C39 H39A 119.6
C39 C40 C41 121.7(5)
C39 C40 H40A 119.1
C41 C40 H40A 119.1
C40 C41 C42 117.3(6)
C40 C41 C44 121.5(5)
C42 C41 C44 121.3(6)
C43 C42 C41 120.9(6)
C43 C42 H42A 119.6
C41 C42 H42A 119.6
C38 C43 C42 121.2(5)
C38 C43 H43A 119.4
C42 C43 H43A 119.4
C41 C44 H44A 109.5
C41 C44 H44B 109.5
H44A C44 H44B 109.5
C41 C44 H44C 109.5
H44A C44 H44C 109.5
H44B C44 H44C 109.5

loop_
_geom_bond_atom_site_label_1
_geom_bond_atom_site_label_2
_geom_bond_distance
Pt1 P1 2.2221(13)
Pt1 P2 2.2253(15)
Pt1 Cl1 2.3667(15)
Pt1 Cl2 2.3724(13)
P1 N1 1.658(5)
P1 N2 1.667(5)
P1 C5 1.821(6)
P2 N4 1.656(6)
P2 N3 1.672(5)
P2 C16 1.820(5)
N1 C3 1.429(9)
N1 C1 1.457(8)
N2 C4 1.445(8)
N2 C2 1.462(8)
N3 C12 1.447(9)
N3 C14 1.450(9)
N4 C15 1.443(9)
N4 C13 1.465(9)
C1 C2 1.520(10)
C1 H1A 0.9900
C1 H1B 0.9900
C2 H2A 0.9900
C2 H2B 0.9900
C3 H3A 0.9800
C3 H3B 0.9800
C3 H3C 0.9800
C4 H4A 0.9800
C4 H4B 0.9800
C4 H4C 0.9800
C5 C6 1.384(8)
C5 C10 1.402(7)
C6 C7 1.382(8)
C6 H6A 0.9500
C7 C8 1.400(7)
C7 H7A 0.9500
C8 C9 1.390(8)
C8 C11 1.504(8)
C9 C10 1.379(8)
C9 H9A 0.9500
C10 H10A 0.9500
C11 H11A 0.9800
C11 H11B 0.9800
C11 H11C 0.9800
C12 C13 1.503(12)
C12 H12A 0.9900
C12 H12B 0.9900
C13 H13A 0.9900
C13 H13B 0.9900
C14 H14A 0.9800
C14 H14B 0.9800
C14 H14C 0.9800
C15 H15A 0.9800
C15 H15B 0.9800
C15 H15C 0.9800
C16 C21 1.378(8)
C16 C17 1.401(7)
C17 C18 1.382(8)
C17 H17A 0.9500
C18 C19 1.389(8)
C18 H18A 0.9500
C19 C20 1.383(8)
C19 C22 1.510(8)
C20 C21 1.392(8)
C20 H20A 0.9500
C21 H21A 0.9500
C22 H22A 0.9800
C22 H22B 0.9800
C22 H22C 0.9800
Pt2 P3 2.2274(15)
Pt2 P4 2.2279(13)
Pt2 Cl4 2.3704(14)
Pt2 Cl3 2.3818(13)
P3 N5 1.656(5)
P3 N6 1.672(5)
P3 C27 1.816(5)
P4 N7 1.659(5)
P4 N8 1.665(6)
P4 C38 1.816(6)
N5 C25 1.442(9)
N5 C23 1.469(9)
N6 C26 1.455(9)
N6 C24 1.469(8)
N7 C36 1.438(9)
N7 C34 1.468(9)
N8 C37 1.447(9)
N8 C35 1.448(9)
C23 C24 1.504(11)
C23 H23A 0.9900
C23 H23B 0.9900
C24 H24A 0.9900
C24 H24B 0.9900
C25 H25A 0.9800
C25 H25B 0.9800
C25 H25C 0.9800
C26 H26A 0.9800
C26 H26B 0.9800
C26 H26C 0.9800
C27 C28 1.379(8)
C27 C32 1.388(8)
C28 C29 1.387(8)
C28 H28A 0.9500
C29 C30 1.381(9)
C29 H29A 0.9500
C30 C31 1.380(9)
C30 C33 1.512(8)
C31 C32 1.398(8)
C31 H31A 0.9500
C32 H32A 0.9500
C33 H33A 0.9800
C33 H33B 0.9800
C33 H33C 0.9800
C34 C35 1.490(13)
C34 H34A 0.9900
C34 H34B 0.9900
C35 H35A 0.9900
C35 H35B 0.9900
C36 H36A 0.9800
C36 H36B 0.9800
C36 H36C 0.9800
C37 H37A 0.9800
C37 H37B 0.9800
C37 H37C 0.9800
C38 C43 1.380(8)
C38 C39 1.401(7)
C39 C40 1.373(8)
C39 H39A 0.9500
C40 C41 1.397(9)
C40 H40A 0.9500
C41 C42 1.399(7)
C41 C44 1.503(8)
C42 C43 1.395(9)
C42 H42A 0.9500
C43 H43A 0.9500
C44 H44A 0.9800
C44 H44B 0.9800
C44 H44C 0.9800

loop_
_geom_torsion_atom_site_label_1
_geom_torsion_atom_site_label_2
_geom_torsion_atom_site_label_3
_geom_torsion_atom_site_label_4
_geom_torsion
P2 Pt1 P1 N1 99.8(2)
Cl1 Pt1 P1 N1 -76.0(2)
Cl2 Pt1 P1 N1 -99.6(6)
P2 Pt1 P1 N2 -13.2(2)
Cl1 Pt1 P1 N2 171.1(2)
Cl2 Pt1 P1 N2 147.4(5)
P2 Pt1 P1 C5 -136.2(2)
Cl1 Pt1 P1 C5 48.1(2)
Cl2 Pt1 P1 C5 24.4(6)
P1 Pt1 P2 N4 106.1(2)
Cl1 Pt1 P2 N4 -114.2(5)
Cl2 Pt1 P2 N4 -71.7(2)
P1 Pt1 P2 N3 -6.7(3)
Cl1 Pt1 P2 N3 133.0(5)
Cl2 Pt1 P2 N3 175.5(3)
P1 Pt1 P2 C16 -128.98(19)
Cl1 Pt1 P2 C16 10.7(6)
Cl2 Pt1 P2 C16 53.18(19)
N2 P1 N1 C3 164.1(6)
C5 P1 N1 C3 -89.3(6)
Pt1 P1 N1 C3 36.6(7)
N2 P1 N1 C1 -8.4(5)
C5 P1 N1 C1 98.2(5)
Pt1 P1 N1 C1 -136.0(4)
N1 P1 N2 C4 164.5(4)
C5 P1 N2 C4 55.5(5)
Pt1 P1 N2 C4 -70.4(5)
N1 P1 N2 C2 25.9(5)
C5 P1 N2 C2 -83.0(5)
Pt1 P1 N2 C2 151.0(4)
N4 P2 N3 C12 24.3(5)
C16 P2 N3 C12 -85.3(5)
Pt1 P2 N3 C12 150.3(4)
N4 P2 N3 C14 162.3(5)
C16 P2 N3 C14 52.6(5)
Pt1 P2 N3 C14 -71.8(5)
N3 P2 N4 C15 168.3(6)
C16 P2 N4 C15 -84.7(6)
Pt1 P2 N4 C15 41.0(6)
N3 P2 N4 C13 -6.7(5)
C16 P2 N4 C13 100.3(5)
Pt1 P2 N4 C13 -134.0(4)
C3 N1 C1 C2 176.2(6)
P1 N1 C1 C2 -10.5(7)
C4 N2 C2 C1 -174.8(6)
P1 N2 C2 C1 -34.7(6)
N1 C1 C2 N2 27.5(7)
N1 P1 C5 C6 164.3(5)
N2 P1 C5 C6 -97.2(5)
Pt1 P1 C5 C6 34.6(5)
N1 P1 C5 C10 -22.1(5)
N2 P1 C5 C10 76.4(5)
Pt1 P1 C5 C10 -151.7(4)
C10 C5 C6 C7 0.4(9)
P1 C5 C6 C7 174.1(4)
C5 C6 C7 C8 1.5(9)
C6 C7 C8 C9 -2.3(9)
C6 C7 C8 C11 176.8(6)
C7 C8 C9 C10 1.4(9)
C11 C8 C9 C10 -177.7(6)
C8 C9 C10 C5 0.4(9)
C6 C5 C10 C9 -1.3(9)
P1 C5 C10 C9 -175.2(5)
C14 N3 C12 C13 -174.1(5)
P2 N3 C12 C13 -33.8(7)
C15 N4 C13 C12 173.0(6)
P2 N4 C13 C12 -11.6(7)
N3 C12 C13 N4 27.5(7)
N4 P2 C16 C21 161.7(5)
N3 P2 C16 C21 -100.1(5)
Pt1 P2 C16 C21 30.9(5)
N4 P2 C16 C17 -25.6(5)
N3 P2 C16 C17 72.6(5)
Pt1 P2 C16 C17 -156.4(4)
C21 C16 C17 C18 -1.4(8)
P2 C16 C17 C18 -174.4(4)
C16 C17 C18 C19 -1.0(9)
C17 C18 C19 C20 3.0(9)
C17 C18 C19 C22 -174.5(6)
C18 C19 C20 C21 -2.6(9)
C22 C19 C20 C21 174.9(6)
C17 C16 C21 C20 1.8(9)
P2 C16 C21 C20 174.6(5)
C19 C20 C21 C16 0.2(9)
P4 Pt2 P3 N5 103.3(2)
Cl4 Pt2 P3 N5 -69.6(6)
Cl3 Pt2 P3 N5 -74.4(2)
P4 Pt2 P3 N6 -9.9(2)
Cl4 Pt2 P3 N6 177.3(5)
Cl3 Pt2 P3 N6 172.4(2)
P4 Pt2 P3 C27 -132.4(2)
Cl4 Pt2 P3 C27 54.7(6)
Cl3 Pt2 P3 C27 49.9(2)
P3 Pt2 P4 N7 -2.2(3)
Cl4 Pt2 P4 N7 177.1(3)
Cl3 Pt2 P4 N7 153.5(6)
P3 Pt2 P4 N8 110.2(2)
Cl4 Pt2 P4 N8 -70.6(2)
Cl3 Pt2 P4 N8 -94.1(7)
P3 Pt2 P4 C38 -123.7(2)
Cl4 Pt2 P4 C38 55.5(2)
Cl3 Pt2 P4 C38 32.0(7)
N6 P3 N5 C25 148.0(6)
C27 P3 N5 C25 -107.0(6)
Pt2 P3 N5 C25 19.3(7)
N6 P3 N5 C23 -1.3(5)
C27 P3 N5 C23 103.7(5)
Pt2 P3 N5 C23 -130.0(4)
N5 P3 N6 C26 160.6(5)
C27 P3 N6 C26 51.5(5)
Pt2 P3 N6 C26 -75.0(5)
N5 P3 N6 C24 21.8(5)
C27 P3 N6 C24 -87.3(5)
Pt2 P3 N6 C24 146.2(4)
N8 P4 N7 C36 156.3(5)
C38 P4 N7 C36 46.6(5)
Pt2 P4 N7 C36 -78.2(5)
N8 P4 N7 C34 15.7(6)
C38 P4 N7 C34 -94.0(6)
Pt2 P4 N7 C34 141.2(5)
N7 P4 N8 C37 164.8(6)
C38 P4 N8 C37 -89.0(6)
Pt2 P4 N8 C37 38.4(7)
N7 P4 N8 C35 3.0(6)
C38 P4 N8 C35 109.1(6)
Pt2 P4 N8 C35 -123.5(5)
C25 N5 C23 C24 -170.3(6)
P3 N5 C23 C24 -18.7(7)
C26 N6 C24 C23 -175.5(5)
P3 N6 C24 C23 -35.0(7)
N5 C23 C24 N6 32.5(7)
N5 P3 C27 C28 164.0(5)
N6 P3 C27 C28 -97.8(5)
Pt2 P3 C27 C28 35.0(5)
N5 P3 C27 C32 -25.1(6)
N6 P3 C27 C32 73.0(5)
Pt2 P3 C27 C32 -154.1(4)
C32 C27 C28 C29 -0.1(9)
P3 C27 C28 C29 170.8(5)
C27 C28 C29 C30 0.5(9)
C28 C29 C30 C31 -1.2(10)
C28 C29 C30 C33 178.6(6)
C29 C30 C31 C32 1.5(10)
C33 C30 C31 C32 -178.4(6)
C28 C27 C32 C31 0.3(9)
P3 C27 C32 C31 -170.8(5)
C30 C31 C32 C27 -1.0(9)
C36 N7 C34 C35 -171.1(7)
P4 N7 C34 C35 -28.9(8)
C37 N8 C35 C34 176.7(6)
P4 N8 C35 C34 -19.9(8)
N7 C34 C35 N8 29.3(9)
N7 P4 C38 C43 -108.6(5)
N8 P4 C38 C43 153.2(5)
Pt2 P4 C38 C43 21.6(6)
N7 P4 C38 C39 60.9(5)
N8 P4 C38 C39 -37.3(5)
Pt2 P4 C38 C39 -168.9(4)
C43 C38 C39 C40 -0.4(9)
P4 C38 C39 C40 -170.5(5)
C38 C39 C40 C41 -1.1(10)
C39 C40 C41 C42 1.9(9)
C39 C40 C41 C44 -177.3(6)
C40 C41 C42 C43 -1.2(9)
C44 C41 C42 C43 178.0(6)
C39 C38 C43 C42 1.1(9)
P4 C38 C43 C42 170.7(5)
C41 C42 C43 C38 -0.3(10)
